data_4035441
loop_
_publ_author_name
'Atienza, Bren Jordan P.'
'Jensen, Lionel D.'
'Noton, Sarah L.'
'Ansalem, Anil Kumar Victoria'
'Hobman, Tom'
'Fearns, Rachel'
'Marchant, David J.'
'West, F. G.'

_publ_section_title
;
 Dual Catalytic Synthesis of Antiviral Compounds Based on
 Metallocarbene-Azide Cascade Chemistry.
;
_journal_issue 13
_journal_name_full 'The Journal of organic chemistry'
_journal_page_first 6829
_journal_page_last 6842
_journal_paper_doi 10.1021/acs.joc.8b00222
_journal_volume 83
_journal_year 2018
_chemical_formula_moiety 'C18 H14 N2 O3'
_chemical_formula_sum 'C18 H14 N2 O3'
_chemical_formula_weight 306.31
_space_group_crystal_system monoclinic
_space_group_IT_number 14
_space_group_name_Hall '-P 2ybc'
_space_group_name_H-M_alt 'P 1 21/c 1'
_atom_sites_solution_hydrogens mixed
_audit_creation_method SHELXL-2013
_cell_angle_alpha 90
_cell_angle_beta 92.5421(4)
_cell_angle_gamma 90
_cell_formula_units_Z 4
_cell_length_a 11.9170(4)
_cell_length_b 7.9729(3)
_cell_length_c 15.3812(5)
_cell_measurement_reflns_used 5674
_cell_measurement_temperature 173(2)
_cell_measurement_theta_max 27.42
_cell_measurement_theta_min 2.65
_cell_volume 1459.98(9)
_computing_cell_refinement 'Bruker SAINT'
_computing_data_collection 'Bruker APEX2'
_computing_data_reduction 'Bruker SAINT'
_computing_molecular_graphics 'Bruker SHELXTL'
_computing_publication_material 'Bruker SHELXTL'
_computing_structure_refinement 'SHELXL-2013 (Sheldrick, 2013)'
_computing_structure_solution 'SHELXD (Schneider & Sheldrick, 2002)'
_diffrn_ambient_temperature 173(2)
_diffrn_measured_fraction_theta_full 1.000
_diffrn_measured_fraction_theta_max 0.999
_diffrn_measurement_device_type 'Bruker APEX-II CCD'
_diffrn_measurement_method '\w scans'
_diffrn_radiation_type MoK\a
_diffrn_radiation_wavelength 0.71073
_diffrn_reflns_av_R_equivalents 0.0219
_diffrn_reflns_av_unetI/netI 0.0181
_diffrn_reflns_Laue_measured_fraction_full 1.000
_diffrn_reflns_Laue_measured_fraction_max 0.999
_diffrn_reflns_limit_h_max 15
_diffrn_reflns_limit_h_min -15
_diffrn_reflns_limit_k_max 10
_diffrn_reflns_limit_k_min -10
_diffrn_reflns_limit_l_max 19
_diffrn_reflns_limit_l_min -19
_diffrn_reflns_number 12628
_diffrn_reflns_point_group_measured_fraction_full 1.000
_diffrn_reflns_point_group_measured_fraction_max 0.999
_diffrn_reflns_theta_full 25.242
_diffrn_reflns_theta_max 27.479
_diffrn_reflns_theta_min 1.710
_exptl_absorpt_coefficient_mu 0.097
_exptl_absorpt_correction_T_max 1.0000
_exptl_absorpt_correction_T_min 0.9333
_exptl_absorpt_correction_type integration
_exptl_absorpt_process_details 'SADABS (Sheldrick, 2008)'
_exptl_crystal_colour yellow
_exptl_crystal_density_diffrn 1.394
_exptl_crystal_description prism
_exptl_crystal_F_000 640
_exptl_crystal_size_max 0.262
_exptl_crystal_size_mid 0.262
_exptl_crystal_size_min 0.112
_refine_diff_density_max 0.301
_refine_diff_density_min -0.203
_refine_diff_density_rms 0.040
_refine_ls_extinction_method none
_refine_ls_goodness_of_fit_ref 1.042
_refine_ls_hydrogen_treatment mixed
_refine_ls_matrix_type full
_refine_ls_number_parameters 216
_refine_ls_number_reflns 3347
_refine_ls_number_restraints 0
_refine_ls_restrained_S_all 1.042
_refine_ls_R_factor_all 0.0413
_refine_ls_R_factor_gt 0.0355
_refine_ls_shift/su_max 0.000
_refine_ls_shift/su_mean 0.000
_refine_ls_structure_factor_coef Fsqd
_refine_ls_weighting_details 'w=1/[\s^2^(Fo^2^)+(0.0464P)^2^+0.5204P] where P=(Fo^2^+2Fc^2^)/3'
_refine_ls_weighting_scheme calc
_refine_ls_wR_factor_gt 0.0921
_refine_ls_wR_factor_ref 0.0965
_reflns_Friedel_coverage 0.000
_reflns_number_gt 2932
_reflns_number_total 3347
_reflns_threshold_expression 'I > 2\s(I)'
_cod_data_source_file jo8b00222_si_002.cif
_cod_data_source_block 2a
_cod_original_sg_symbol_H-M 'P 21/c'
_cod_database_code 4035441
_shelx_space_group_comment
; 
The symmetry employed for this shelxl refinement is uniquely defined 
by the following loop, which should always be used as a source of 
symmetry information in preference to the above space-group names. 
They are only intended as comments. 
;
_shelx_estimated_absorpt_t_min 0.975
_shelx_estimated_absorpt_t_max 0.989
_shelxl_version_number 2013-4

loop_
_space_group_symop_operation_xyz
'x, y, z'
'-x, y+1/2, -z+1/2'
'-x, -y, -z'
'x, -y-1/2, z-1/2'

loop_
_atom_site_label
_atom_site_type_symbol
_atom_site_fract_x
_atom_site_fract_y
_atom_site_fract_z
_atom_site_U_iso_or_equiv
_atom_site_adp_type
_atom_site_occupancy
_atom_site_site_symmetry_order
_atom_site_calc_flag
_atom_site_refinement_flags_posn
_atom_site_refinement_flags_adp
O1 O 0.13120(6) 0.33700(11) 0.49091(5) 0.02373(19) Uani 1 1 d . .
O2 O 0.40031(7) 0.01643(13) 0.58513(6) 0.0333(2) Uani 1 1 d . .
O3 O 0.22489(7) 0.08330(12) 0.61635(5) 0.0281(2) Uani 1 1 d . .
N1 N 0.37749(8) 0.13891(12) 0.42064(6) 0.0202(2) Uani 1 1 d . .
H1N H 0.4347(13) 0.071(2) 0.4324(9) 0.032(4) Uiso 1 1 d . .
N2 N 0.04594(8) -0.17830(13) 0.40988(7) 0.0266(2) Uani 1 1 d . .
H2N H -0.0151(14) -0.234(2) 0.4243(10) 0.042(4) Uiso 1 1 d . .
C1 C 0.27554(9) 0.11935(13) 0.46908(7) 0.0180(2) Uani 1 1 d . .
C2 C 0.22449(9) 0.30137(13) 0.46726(7) 0.0180(2) Uani 1 1 d . .
C3 C 0.30920(9) 0.40827(14) 0.43146(7) 0.0199(2) Uani 1 1 d . .
C4 C 0.39947(9) 0.30729(14) 0.40884(7) 0.0198(2) Uani 1 1 d . .
C5 C 0.49529(10) 0.37998(16) 0.37488(8) 0.0269(3) Uani 1 1 d . .
H5 H 0.5578 0.3136 0.3600 0.032 Uiso 1 1 calc R U
C6 C 0.49524(11) 0.55203(17) 0.36397(9) 0.0320(3) Uani 1 1 d . .
H6 H 0.5597 0.6039 0.3417 0.038 Uiso 1 1 calc R U
C7 C 0.40373(11) 0.65337(16) 0.38449(9) 0.0314(3) Uani 1 1 d . .
H7 H 0.4065 0.7710 0.3749 0.038 Uiso 1 1 calc R U
C8 C 0.30979(10) 0.58202(15) 0.41855(8) 0.0257(3) Uani 1 1 d . .
H8 H 0.2473 0.6489 0.4328 0.031 Uiso 1 1 calc R U
C9 C 0.30865(9) 0.06773(14) 0.56330(7) 0.0205(2) Uani 1 1 d . .
C10 C 0.24741(11) 0.02042(18) 0.70447(8) 0.0308(3) Uani 1 1 d . .
H10A H 0.1812 0.0380 0.7389 0.037 Uiso 1 1 calc R U
H10B H 0.3116 0.0806 0.7315 0.037 Uiso 1 1 calc R U
H10C H 0.2646 -0.0997 0.7022 0.037 Uiso 1 1 calc R U
C11 C 0.11275(9) -0.09319(14) 0.46943(8) 0.0228(2) Uani 1 1 d . .
H11 H 0.1047 -0.0956 0.5306 0.027 Uiso 1 1 calc R U
C12 C 0.19287(9) -0.00399(13) 0.42824(7) 0.0182(2) Uani 1 1 d . .
C13 C 0.17340(9) -0.03352(14) 0.33629(7) 0.0198(2) Uani 1 1 d . .
C14 C 0.07970(9) -0.14221(14) 0.32777(8) 0.0234(2) Uani 1 1 d . .
C15 C 0.03379(11) -0.19229(17) 0.24659(9) 0.0320(3) Uani 1 1 d . .
H15 H -0.0290 -0.2656 0.2419 0.038 Uiso 1 1 calc R U
C16 C 0.08314(12) -0.13135(18) 0.17368(9) 0.0363(3) Uani 1 1 d . .
H16 H 0.0520 -0.1598 0.1177 0.044 Uiso 1 1 calc R U
C17 C 0.17854(12) -0.02804(18) 0.18055(8) 0.0339(3) Uani 1 1 d . .
H17 H 0.2122 0.0089 0.1291 0.041 Uiso 1 1 calc R U
C18 C 0.22439(11) 0.02097(15) 0.26058(8) 0.0265(3) Uani 1 1 d . .
H18 H 0.2893 0.0903 0.2644 0.032 Uiso 1 1 calc R U

loop_
_atom_site_aniso_label
_atom_site_aniso_U_11
_atom_site_aniso_U_22
_atom_site_aniso_U_33
_atom_site_aniso_U_23
_atom_site_aniso_U_13
_atom_site_aniso_U_12
O1 0.0183(4) 0.0271(4) 0.0260(4) 0.0003(3) 0.0045(3) 0.0050(3)
O2 0.0215(4) 0.0465(6) 0.0319(5) 0.0098(4) -0.0001(4) 0.0107(4)
O3 0.0234(4) 0.0419(5) 0.0189(4) 0.0042(4) 0.0017(3) 0.0081(4)
N1 0.0146(4) 0.0205(5) 0.0259(5) 0.0005(4) 0.0045(4) 0.0027(4)
N2 0.0195(5) 0.0267(5) 0.0342(6) -0.0034(4) 0.0069(4) -0.0048(4)
C1 0.0145(5) 0.0202(5) 0.0196(5) 0.0004(4) 0.0023(4) 0.0024(4)
C2 0.0174(5) 0.0203(5) 0.0160(5) -0.0012(4) -0.0013(4) 0.0029(4)
C3 0.0186(5) 0.0211(5) 0.0200(5) -0.0006(4) -0.0005(4) 0.0012(4)
C4 0.0183(5) 0.0215(5) 0.0194(5) -0.0001(4) -0.0009(4) 0.0003(4)
C5 0.0184(5) 0.0295(6) 0.0330(6) 0.0020(5) 0.0043(5) 0.0004(4)
C6 0.0253(6) 0.0310(7) 0.0399(7) 0.0044(5) 0.0048(5) -0.0079(5)
C7 0.0338(7) 0.0207(6) 0.0399(7) 0.0028(5) 0.0026(5) -0.0033(5)
C8 0.0261(6) 0.0221(6) 0.0290(6) -0.0013(5) 0.0005(5) 0.0023(4)
C9 0.0187(5) 0.0195(5) 0.0233(5) 0.0002(4) 0.0006(4) 0.0010(4)
C10 0.0328(7) 0.0410(7) 0.0185(6) 0.0038(5) 0.0008(5) 0.0039(5)
C11 0.0201(5) 0.0231(5) 0.0256(6) -0.0002(4) 0.0052(4) 0.0008(4)
C12 0.0163(5) 0.0177(5) 0.0207(5) 0.0004(4) 0.0018(4) 0.0029(4)
C13 0.0184(5) 0.0183(5) 0.0227(5) 0.0002(4) 0.0006(4) 0.0031(4)
C14 0.0185(5) 0.0217(5) 0.0299(6) -0.0029(5) 0.0016(4) 0.0028(4)
C15 0.0249(6) 0.0305(6) 0.0401(7) -0.0126(5) -0.0052(5) 0.0024(5)
C16 0.0403(8) 0.0396(8) 0.0279(6) -0.0116(6) -0.0098(5) 0.0091(6)
C17 0.0428(8) 0.0370(7) 0.0218(6) 0.0017(5) 0.0017(5) 0.0052(6)
C18 0.0292(6) 0.0265(6) 0.0239(6) 0.0024(5) 0.0033(5) 0.0001(5)

loop_
_atom_type_symbol
_atom_type_description
_atom_type_scat_dispersion_real
_atom_type_scat_dispersion_imag
_atom_type_scat_source
C C 0.0033 0.0016 'International Tables Vol C Tables 4.2.6.8 and 6.1.1.4'
H H 0.0000 0.0000 'International Tables Vol C Tables 4.2.6.8 and 6.1.1.4'
N N 0.0061 0.0033 'International Tables Vol C Tables 4.2.6.8 and 6.1.1.4'
O O 0.0106 0.0060 'International Tables Vol C Tables 4.2.6.8 and 6.1.1.4'

loop_
_geom_angle_atom_site_label_1
_geom_angle_atom_site_label_2
_geom_angle_atom_site_label_3
_geom_angle
C9 O3 C10 115.35(9)
C4 N1 C1 109.72(9)
C11 N2 C14 109.06(10)
N1 C1 C12 113.55(9)
N1 C1 C9 108.91(8)
C12 C1 C9 110.64(9)
N1 C1 C2 102.83(8)
C12 C1 C2 110.42(8)
C9 C1 C2 110.22(9)
O1 C2 C3 129.55(10)
O1 C2 C1 124.54(10)
C3 C2 C1 105.91(9)
C8 C3 C4 121.69(10)
C8 C3 C2 130.12(10)
C4 C3 C2 108.19(10)
N1 C4 C3 111.97(10)
N1 C4 C5 127.80(10)
C3 C4 C5 120.16(11)
C6 C5 C4 117.36(11)
C5 C6 C7 122.68(11)
C8 C7 C6 119.96(12)
C7 C8 C3 118.12(11)
O2 C9 O3 124.17(10)
O2 C9 C1 123.09(10)
O3 C9 C1 112.73(9)
N2 C11 C12 110.21(10)
C11 C12 C13 106.49(10)
C11 C12 C1 127.02(10)
C13 C12 C1 126.02(10)
C18 C13 C14 118.74(11)
C18 C13 C12 134.84(11)
C14 C13 C12 106.42(10)
N2 C14 C15 129.96(11)
N2 C14 C13 107.79(10)
C15 C14 C13 122.22(11)
C16 C15 C14 117.50(12)
C15 C16 C17 121.26(12)
C18 C17 C16 121.34(12)
C17 C18 C13 118.84(12)

loop_
_geom_bond_atom_site_label_1
_geom_bond_atom_site_label_2
_geom_bond_distance
O1 C2 1.2185(13)
O2 C9 1.2003(14)
O3 C9 1.3227(13)
O3 C10 1.4589(14)
N1 C4 1.3813(14)
N1 C1 1.4614(13)
N2 C11 1.3669(15)
N2 C14 1.3729(16)
C1 C12 1.5091(15)
C1 C9 1.5410(15)
C1 C2 1.5733(15)
C2 C3 1.4484(15)
C3 C8 1.3995(16)
C3 C4 1.3998(15)
C4 C5 1.4020(16)
C5 C6 1.3820(18)
C6 C7 1.4043(18)
C7 C8 1.3796(17)
C11 C12 1.3683(15)
C12 C13 1.4424(15)
C13 C18 1.4059(16)
C13 C14 1.4149(16)
C14 C15 1.3990(17)
C15 C16 1.378(2)
C16 C17 1.404(2)
C17 C18 1.3809(17)

loop_
_geom_hbond_atom_site_label_D
_geom_hbond_atom_site_label_H
_geom_hbond_atom_site_label_A
_geom_hbond_distance_DH
_geom_hbond_distance_HA
_geom_hbond_distance_DA
_geom_hbond_angle_DHA
_geom_hbond_site_symmetry_A
N1 H1N O2 0.881(16) 2.116(15) 2.9281(13) 153.0(13) 3_656
N2 H2N O1 0.888(17) 2.110(17) 2.9447(13) 156.2(14) 3_556

loop_
_geom_torsion_atom_site_label_1
_geom_torsion_atom_site_label_2
_geom_torsion_atom_site_label_3
_geom_torsion_atom_site_label_4
_geom_torsion
C4 N1 C1 C12 131.16(10)
C4 N1 C1 C9 -105.08(10)
C4 N1 C1 C2 11.84(11)
N1 C1 C2 O1 170.21(10)
C12 C1 C2 O1 48.74(14)
C9 C1 C2 O1 -73.81(13)
N1 C1 C2 C3 -8.82(10)
C12 C1 C2 C3 -130.29(9)
C9 C1 C2 C3 107.16(10)
O1 C2 C3 C8 3.8(2)
C1 C2 C3 C8 -177.21(11)
O1 C2 C3 C4 -176.05(11)
C1 C2 C3 C4 2.92(11)
C1 N1 C4 C3 -11.02(12)
C1 N1 C4 C5 171.98(11)
C8 C3 C4 N1 -175.16(10)
C2 C3 C4 N1 4.73(12)
C8 C3 C4 C5 2.10(17)
C2 C3 C4 C5 -178.01(10)
N1 C4 C5 C6 175.86(12)
C3 C4 C5 C6 -0.92(17)
C4 C5 C6 C7 -0.7(2)
C5 C6 C7 C8 1.3(2)
C6 C7 C8 C3 -0.09(18)
C4 C3 C8 C7 -1.56(17)
C2 C3 C8 C7 178.58(11)
C10 O3 C9 O2 -4.79(17)
C10 O3 C9 C1 174.03(10)
N1 C1 C9 O2 -15.24(15)
C12 C1 C9 O2 110.23(12)
C2 C1 C9 O2 -127.35(12)
N1 C1 C9 O3 165.93(9)
C12 C1 C9 O3 -68.60(12)
C2 C1 C9 O3 53.82(12)
C14 N2 C11 C12 -1.63(13)
N2 C11 C12 C13 0.98(13)
N2 C11 C12 C1 173.50(10)
N1 C1 C12 C11 155.09(11)
C9 C1 C12 C11 32.28(15)
C2 C1 C12 C11 -90.03(13)
N1 C1 C12 C13 -33.79(14)
C9 C1 C12 C13 -156.60(10)
C2 C1 C12 C13 81.10(13)
C11 C12 C13 C18 179.45(13)
C1 C12 C13 C18 6.8(2)
C11 C12 C13 C14 0.00(12)
C1 C12 C13 C14 -172.62(10)
C11 N2 C14 C15 -176.41(12)
C11 N2 C14 C13 1.59(13)
C18 C13 C14 N2 179.48(10)
C12 C13 C14 N2 -0.96(12)
C18 C13 C14 C15 -2.33(17)
C12 C13 C14 C15 177.23(11)
N2 C14 C15 C16 177.59(12)
C13 C14 C15 C16 -0.16(18)
C14 C15 C16 C17 2.39(19)
C15 C16 C17 C18 -2.2(2)
C16 C17 C18 C13 -0.41(19)
C14 C13 C18 C17 2.56(17)
C12 C13 C18 C17 -176.84(12)
